data_4514642
loop_
_publ_author_name
'Zhu, Weihao'
'Luo, Zhongwen'
'Chen, Junqi'
'Liu, Chang'
'Yang, Lu'
'Dickie, Diane A.'
'Liu, Naiming'
'Zhang, Sen'
'Davis, Robert J.'
'Gunnoe, T. Brent'

_publ_section_title
;
 Mechanistic Studies of Single-Step Styrene Production Catalyzed by Rh
 Complexes with Diimine Ligands: An Evaluation of the Role of Ligands and
 Induction Period
;
_journal_issue 8
_journal_name_full 'ACS Catalysis'
_journal_page_first 7457
_journal_paper_doi 10.1021/acscatal.9b01480
_journal_volume 9
_journal_year 2019
_chemical_formula_sum 'C40 H26 F20 N4 O5 Rh2'
_chemical_formula_weight 1228.47
_space_group_crystal_system monoclinic
_space_group_IT_number 14
_space_group_name_Hall '-P 2ybc'
_space_group_name_H-M_alt 'P 1 21/c 1'
_symmetry_space_group_name_Hall '-P 2ybc'
_symmetry_space_group_name_H-M 'P 1 21/c 1'
_atom_sites_solution_hydrogens geom
_atom_sites_solution_primary dual
_cell_angle_alpha 90
_cell_angle_beta 110.013(3)
_cell_angle_gamma 90
_cell_formula_units_Z 4
_cell_length_a 23.889(2)
_cell_length_b 9.9822(10)
_cell_length_c 19.624(2)
_cell_measurement_reflns_used 9937
_cell_measurement_temperature 100.(2)
_cell_measurement_theta_max 25.4731
_cell_measurement_theta_min 2.2090
_cell_volume 4397.1(7)
_computing_cell_refinement 'SAINT V8.38A (Bruker AXS Inc., 2017)'
_computing_data_collection 'Bruker Instrument Service v2017.5.0.0'
_computing_data_reduction 'SAINT V8.38A (Bruker AXS Inc., 2017)'
_computing_structure_refinement 'SHELXL-2018/3 (Sheldrick, 2018)'
_computing_structure_solution 'SHELXT 2014/5 (Sheldrick, 2014)'
_diffrn_ambient_temperature 100.(2)
_diffrn_detector_area_resol_mean 8.3333
_diffrn_measured_fraction_theta_full 0.993
_diffrn_measured_fraction_theta_max 0.993
_diffrn_measurement_device_type 'Bruker Kappa APEXII Duo'
_diffrn_measurement_method '\w scans'
_diffrn_radiation_monochromator graphite
_diffrn_radiation_type 'Mo K\a'
_diffrn_radiation_wavelength 0.71073
_diffrn_reflns_av_R_equivalents 0.1127
_diffrn_reflns_av_unetI/netI 0.0955
_diffrn_reflns_limit_h_max 29
_diffrn_reflns_limit_h_min -28
_diffrn_reflns_limit_k_max 12
_diffrn_reflns_limit_k_min -8
_diffrn_reflns_limit_l_max 23
_diffrn_reflns_limit_l_min -23
_diffrn_reflns_number 48314
_diffrn_reflns_theta_full 25.77
_diffrn_reflns_theta_max 25.77
_diffrn_reflns_theta_min 1.81
_diffrn_source 'fine-focus sealed tube'
_exptl_absorpt_coefficient_mu 0.885
_exptl_absorpt_correction_T_max 0.92
_exptl_absorpt_correction_T_min 0.70
_exptl_absorpt_correction_type multi-scan
_exptl_absorpt_process_details
;
SADABS-2016/2 - Bruker AXS area detector scaling and absorption correction
;
_exptl_crystal_colour red
_exptl_crystal_density_diffrn 1.856
_exptl_crystal_density_method 'not measured'
_exptl_crystal_description plate
_exptl_crystal_F_000 2416
_exptl_crystal_size_max 0.120
_exptl_crystal_size_mid 0.116
_exptl_crystal_size_min 0.098
_refine_diff_density_max 1.278
_refine_diff_density_min -1.431
_refine_ls_extinction_method none
_refine_ls_goodness_of_fit_ref 1.048
_refine_ls_hydrogen_treatment constr
_refine_ls_matrix_type full
_refine_ls_number_parameters 646
_refine_ls_number_reflns 8364
_refine_ls_number_restraints 0
_refine_ls_restrained_S_all 1.048
_refine_ls_R_factor_all 0.1234
_refine_ls_R_factor_gt 0.0526
_refine_ls_shift/su_max 0.001
_refine_ls_shift/su_mean 0.000
_refine_ls_structure_factor_coef Fsqd
_refine_ls_weighting_details 'w=1/[\s^2^(Fo^2^)+(0.0617P)^2^+9.5505P] where P=(Fo^2^+2Fc^2^)/3'
_refine_ls_weighting_scheme calc
_refine_ls_wR_factor_gt 0.1158
_refine_ls_wR_factor_ref 0.1519
_reflns_number_gt 5081
_reflns_number_total 8364
_reflns_threshold_expression 'I > 2\s(I)'
_cod_data_source_file cs9b01480_si_002.cif
_cod_data_source_block Compound3
_cod_depositor_comments
;
The following automatic conversions were performed:

'_exptl_absorpt_correction_type' value 'Multi-Scan' changed to
'multi-scan' according to
/home/data/users/saulius/crontab/automatic-downloads/current/ACS/lib/dictionaries/cif_core.dic
dictionary named 'cif_core.dic' version 2.4.2 from 2011-04-26.

Automatic conversion script
Id: cif_fix_values 4973 2017-02-22 13:04:09Z antanas 
;
_cod_original_cell_volume 4397.1(8)
_cod_database_code 4514642

loop_
_space_group_symop_operation_xyz
'x, y, z'
'-x, y+1/2, -z+1/2'
'-x, -y, -z'
'x, -y-1/2, z-1/2'

loop_
_atom_site_type_symbol
_atom_site_label
_atom_site_fract_x
_atom_site_fract_y
_atom_site_fract_z
_atom_site_U_iso_or_equiv
_atom_site_adp_type
_atom_site_calc_flag
_atom_site_refinement_flags_adp
_atom_site_refinement_flags_posn
_atom_site_occupancy
Rh Rh1 0.73957(2) 0.85546(5) 0.43518(3) 0.02755(16) Uani d . . 1
Rh Rh2 0.75779(2) 0.61799(5) 0.54669(3) 0.02652(16) Uani d . . 1
F F1 0.59454(16) 0.6173(4) 0.3131(2) 0.0373(10) Uani d . . 1
F F2 0.48230(17) 0.6190(4) 0.3122(2) 0.0430(10) Uani d . . 1
F F3 0.43561(17) 0.8492(4) 0.3470(3) 0.0491(12) Uani d . . 1
F F4 0.50292(18) 1.0738(4) 0.3808(3) 0.0584(13) Uani d . . 1
F F5 0.61458(17) 1.0748(4) 0.3774(2) 0.0462(11) Uani d . . 1
F F6 0.84021(16) 1.0735(3) 0.4086(2) 0.0343(9) Uani d . . 1
F F7 0.95862(16) 1.0850(4) 0.4365(2) 0.0398(10) Uani d . . 1
F F8 1.01721(16) 0.8708(4) 0.4096(2) 0.0427(10) Uani d . . 1
F F9 0.95712(17) 0.6407(4) 0.3561(2) 0.0453(11) Uani d . . 1
F F10 0.83906(17) 0.6264(4) 0.3303(2) 0.0380(10) Uani d . . 1
F F11 0.65925(16) 0.4382(4) 0.6021(2) 0.0354(9) Uani d . . 1
F F12 0.54125(16) 0.3893(4) 0.5568(2) 0.0407(10) Uani d . . 1
F F13 0.48074(16) 0.3406(4) 0.4158(2) 0.0433(11) Uani d . . 1
F F14 0.53838(17) 0.3385(4) 0.3182(2) 0.0417(10) Uani d . . 1
F F15 0.65697(16) 0.3848(4) 0.3628(2) 0.0379(10) Uani d . . 1
F F16 0.88594(17) 0.5628(4) 0.7061(2) 0.0434(10) Uani d . . 1
F F17 0.99751(18) 0.6598(5) 0.7585(2) 0.0556(13) Uani d . . 1
F F18 1.06110(17) 0.7005(4) 0.6699(2) 0.0486(11) Uani d . . 1
F F19 1.01045(16) 0.6476(4) 0.5246(2) 0.0391(10) Uani d . . 1
F F20 0.89827(16) 0.5535(4) 0.4721(2) 0.0367(10) Uani d . . 1
O O1 0.69110(19) 0.9053(4) 0.5008(2) 0.0309(11) Uani d . . 1
O O2 0.67783(18) 0.7053(4) 0.5439(3) 0.0312(11) Uani d . . 1
O O3 0.81877(19) 0.8990(5) 0.5164(3) 0.0331(11) Uani d . . 1
O O4 0.80573(19) 0.7761(4) 0.6054(2) 0.0297(11) Uani d . . 1
N N1 0.6687(2) 0.8428(5) 0.3478(3) 0.0302(13) Uani d . . 1
N N2 0.7741(2) 0.8424(5) 0.3578(3) 0.0278(13) Uani d . . 1
N N3 0.7234(2) 0.4429(5) 0.5078(3) 0.0277(13) Uani d . . 1
N N4 0.8284(2) 0.5096(5) 0.5574(3) 0.0269(13) Uani d . . 1
C C1 0.6670(3) 0.8254(7) 0.5320(4) 0.0294(16) Uani d . . 1
C C2 0.6183(3) 0.8859(7) 0.5563(5) 0.044(2) Uani d . . 1
H H2A 0.633416 0.897695 0.609068 0.066 Uiso calc U R 1
H H2B 0.583767 0.825953 0.542631 0.066 Uiso calc U R 1
H H2C 0.606477 0.97312 0.532817 0.066 Uiso calc U R 1
C C3 0.8308(3) 0.8678(6) 0.5825(4) 0.0276(15) Uani d . . 1
C C4 0.8794(3) 0.9450(8) 0.6386(4) 0.046(2) Uani d . . 1
H H4A 0.913973 0.952973 0.62282 0.069 Uiso calc U R 1
H H4B 0.890939 0.897455 0.685047 0.069 Uiso calc U R 1
H H4C 0.864753 1.034518 0.644267 0.069 Uiso calc U R 1
C C5 0.6760(3) 0.8336(7) 0.2839(4) 0.0299(16) Uani d . . 1
C C6 0.6258(3) 0.8324(8) 0.2139(4) 0.0419(19) Uani d . . 1
H H6A 0.60774 0.743033 0.205487 0.063 Uiso calc U R 1
H H6B 0.640558 0.855074 0.174516 0.063 Uiso calc U R 1
H H6C 0.595865 0.898353 0.215497 0.063 Uiso calc U R 1
C C7 0.7372(3) 0.8329(7) 0.2899(4) 0.0302(16) Uani d . . 1
C C8 0.7560(3) 0.8263(8) 0.2246(4) 0.0412(19) Uani d . . 1
H H8A 0.797359 0.856914 0.23766 0.062 Uiso calc U R 1
H H8B 0.730108 0.884067 0.186358 0.062 Uiso calc U R 1
H H8C 0.752944 0.73379 0.207039 0.062 Uiso calc U R 1
C C9 0.6089(3) 0.8446(6) 0.3477(4) 0.0272(15) Uani d . . 1
C C10 0.5734(3) 0.7302(6) 0.3320(4) 0.0304(16) Uani d . . 1
C C11 0.5155(3) 0.7306(7) 0.3320(4) 0.0340(17) Uani d . . 1
C C12 0.4921(3) 0.8463(7) 0.3480(4) 0.0356(17) Uani d . . 1
C C13 0.5258(3) 0.9609(7) 0.3645(4) 0.0393(19) Uani d . . 1
C C14 0.5834(3) 0.9594(7) 0.3644(4) 0.0347(17) Uani d . . 1
C C15 0.8366(3) 0.8475(6) 0.3701(3) 0.0257(15) Uani d . . 1
C C16 0.8682(3) 0.9634(6) 0.3973(4) 0.0281(15) Uani d . . 1
C C17 0.9289(3) 0.9712(6) 0.4113(4) 0.0298(16) Uani d . . 1
C C18 0.9585(3) 0.8631(7) 0.3973(4) 0.0328(16) Uani d . . 1
C C19 0.9284(3) 0.7484(7) 0.3702(4) 0.0336(17) Uani d . . 1
C C20 0.8679(3) 0.7412(6) 0.3576(4) 0.0321(16) Uani d . . 1
C C21 0.7603(3) 0.3431(6) 0.5076(4) 0.0300(16) Uani d . . 1
C C22 0.7408(3) 0.2040(7) 0.4827(4) 0.0405(19) Uani d . . 1
H H22A 0.703334 0.184389 0.490727 0.061 Uiso calc U R 1
H H22B 0.771435 0.140303 0.510184 0.061 Uiso calc U R 1
H H22C 0.734837 0.195953 0.430933 0.061 Uiso calc U R 1
C C23 0.8213(3) 0.3826(6) 0.5360(4) 0.0299(15) Uani d . . 1
C C24 0.8717(3) 0.2883(7) 0.5438(5) 0.045(2) Uani d . . 1
H H24A 0.885838 0.299998 0.502816 0.068 Uiso calc U R 1
H H24B 0.857949 0.19592 0.544393 0.068 Uiso calc U R 1
H H24C 0.90423 0.307078 0.589184 0.068 Uiso calc U R 1
C C25 0.6606(3) 0.4164(6) 0.4826(4) 0.0282(16) Uani d . . 1
C C26 0.6304(3) 0.4179(6) 0.5319(4) 0.0293(16) Uani d . . 1
C C27 0.5702(3) 0.3924(6) 0.5090(4) 0.0279(15) Uani d . . 1
C C28 0.5398(3) 0.3668(7) 0.4379(4) 0.0338(17) Uani d . . 1
C C29 0.5685(3) 0.3659(6) 0.3882(4) 0.0306(16) Uani d . . 1
C C30 0.6295(3) 0.3905(6) 0.4116(4) 0.0279(15) Uani d . . 1
C C31 0.8886(3) 0.5602(6) 0.5871(4) 0.0291(16) Uani d . . 1
C C32 0.9148(3) 0.5868(7) 0.6597(4) 0.0341(17) Uani d . . 1
C C33 0.9721(3) 0.6352(8) 0.6873(4) 0.0386(18) Uani d . . 1
C C34 1.0051(3) 0.6561(7) 0.6419(4) 0.0356(18) Uani d . . 1
C C35 0.9794(3) 0.6310(7) 0.5704(4) 0.0306(16) Uani d . . 1
C C36 0.9220(3) 0.5827(6) 0.5427(4) 0.0296(16) Uani d . . 1
O O5 0.7870(3) 0.1979(7) 0.6644(4) 0.092(2) Uani d . . 1
C C37 0.7928(5) 0.2962(11) 0.7169(6) 0.083(3) Uani d . . 1
H H37A 0.780853 0.38454 0.693506 0.099 Uiso calc U R 1
H H37B 0.83474 0.302011 0.749741 0.099 Uiso calc U R 1
C C38 0.7533(7) 0.2579(17) 0.7587(7) 0.135(6) Uani d . . 1
H H38A 0.776908 0.248312 0.810829 0.162 Uiso calc U R 1
H H38B 0.72242 0.327167 0.753185 0.162 Uiso calc U R 1
C C39 0.7259(6) 0.1310(15) 0.7291(8) 0.117(5) Uani d . . 1
H H39A 0.737312 0.060346 0.766722 0.141 Uiso calc U R 1
H H39B 0.681956 0.139219 0.710398 0.141 Uiso calc U R 1
C C40 0.7473(7) 0.1002(13) 0.6724(8) 0.129(6) Uani d . . 1
H H40A 0.767835 0.012418 0.682289 0.155 Uiso calc U R 1
H H40B 0.713239 0.092469 0.626463 0.155 Uiso calc U R 1

loop_
_atom_site_aniso_label
_atom_site_aniso_U_11
_atom_site_aniso_U_22
_atom_site_aniso_U_33
_atom_site_aniso_U_12
_atom_site_aniso_U_13
_atom_site_aniso_U_23
Rh1 0.0192(3) 0.0326(3) 0.0321(3) 0.0007(2) 0.0104(2) -0.0002(2)
Rh2 0.0187(3) 0.0246(3) 0.0370(4) 0.0003(2) 0.0105(2) -0.0006(2)
F1 0.036(2) 0.029(2) 0.051(3) 0.0002(17) 0.019(2) -0.0025(19)
F2 0.036(2) 0.042(2) 0.055(3) -0.0113(19) 0.021(2) -0.005(2)
F3 0.024(2) 0.053(3) 0.076(3) 0.0009(19) 0.025(2) -0.004(2)
F4 0.036(2) 0.045(3) 0.099(4) 0.007(2) 0.030(3) -0.016(3)
F5 0.031(2) 0.031(2) 0.078(3) -0.0027(18) 0.020(2) -0.008(2)
F6 0.032(2) 0.026(2) 0.049(3) 0.0029(16) 0.0194(19) -0.0019(18)
F7 0.030(2) 0.035(2) 0.052(3) -0.0104(18) 0.011(2) -0.006(2)
F8 0.019(2) 0.056(3) 0.055(3) 0.0013(18) 0.0148(19) 0.009(2)
F9 0.036(2) 0.046(3) 0.057(3) 0.0107(19) 0.019(2) -0.009(2)
F10 0.036(2) 0.029(2) 0.049(3) -0.0001(17) 0.015(2) -0.0097(19)
F11 0.031(2) 0.041(2) 0.034(2) -0.0018(17) 0.0096(19) 0.0017(19)
F12 0.030(2) 0.048(2) 0.052(3) -0.0017(18) 0.024(2) 0.001(2)
F13 0.019(2) 0.046(2) 0.060(3) -0.0044(17) 0.007(2) 0.000(2)
F14 0.033(2) 0.046(2) 0.037(3) -0.0023(18) 0.0001(19) -0.006(2)
F15 0.039(2) 0.044(2) 0.034(2) -0.0002(18) 0.0157(19) -0.0063(19)
F16 0.034(2) 0.060(3) 0.040(3) -0.006(2) 0.018(2) -0.002(2)
F17 0.033(2) 0.089(4) 0.038(3) -0.012(2) 0.005(2) -0.011(2)
F18 0.025(2) 0.062(3) 0.055(3) -0.011(2) 0.008(2) -0.002(2)
F19 0.032(2) 0.041(2) 0.050(3) -0.0094(18) 0.022(2) -0.002(2)
F20 0.032(2) 0.042(2) 0.038(3) -0.0027(18) 0.0147(19) -0.0008(19)
O1 0.027(2) 0.029(2) 0.039(3) 0.003(2) 0.013(2) 0.004(2)
O2 0.020(2) 0.032(3) 0.045(3) 0.0011(19) 0.014(2) -0.002(2)
O3 0.026(2) 0.042(3) 0.033(3) -0.003(2) 0.012(2) 0.003(2)
O4 0.028(3) 0.024(2) 0.038(3) -0.0028(19) 0.013(2) 0.000(2)
N1 0.019(3) 0.028(3) 0.044(4) -0.002(2) 0.012(3) 0.002(3)
N2 0.017(3) 0.033(3) 0.032(3) 0.002(2) 0.006(3) 0.001(3)
N3 0.020(3) 0.030(3) 0.035(3) 0.000(2) 0.011(3) 0.001(3)
N4 0.016(3) 0.028(3) 0.034(3) -0.008(2) 0.006(2) -0.001(3)
C1 0.022(4) 0.028(4) 0.035(4) -0.002(3) 0.007(3) -0.001(3)
C2 0.039(4) 0.039(4) 0.066(6) 0.011(3) 0.034(4) 0.005(4)
C3 0.020(3) 0.027(3) 0.038(5) 0.004(3) 0.012(3) 0.002(3)
C4 0.042(5) 0.044(4) 0.050(5) -0.018(4) 0.012(4) -0.003(4)
C5 0.022(4) 0.039(4) 0.028(4) 0.001(3) 0.008(3) 0.002(3)
C6 0.024(4) 0.054(5) 0.043(5) -0.002(3) 0.007(3) -0.005(4)
C7 0.021(3) 0.036(4) 0.033(4) 0.003(3) 0.007(3) 0.000(3)
C8 0.031(4) 0.055(5) 0.043(5) 0.007(3) 0.020(4) 0.005(4)
C9 0.020(3) 0.032(4) 0.030(4) 0.001(3) 0.008(3) 0.004(3)
C10 0.029(4) 0.027(4) 0.037(4) 0.007(3) 0.013(3) 0.000(3)
C11 0.031(4) 0.031(4) 0.043(5) -0.008(3) 0.016(4) 0.006(3)
C12 0.017(3) 0.046(4) 0.048(5) 0.000(3) 0.016(3) 0.002(4)
C13 0.029(4) 0.032(4) 0.059(5) 0.005(3) 0.017(4) -0.009(4)
C14 0.026(4) 0.027(4) 0.049(5) -0.003(3) 0.010(3) -0.002(3)
C15 0.025(3) 0.029(4) 0.026(4) 0.002(3) 0.013(3) 0.003(3)
C16 0.032(4) 0.026(3) 0.031(4) 0.005(3) 0.018(3) 0.001(3)
C17 0.023(4) 0.027(4) 0.039(4) -0.009(3) 0.009(3) -0.001(3)
C18 0.023(4) 0.038(4) 0.037(4) 0.004(3) 0.011(3) 0.009(3)
C19 0.028(4) 0.035(4) 0.040(5) 0.009(3) 0.014(3) 0.000(3)
C20 0.031(4) 0.023(3) 0.042(5) 0.003(3) 0.013(3) 0.000(3)
C21 0.026(4) 0.029(4) 0.033(4) 0.000(3) 0.008(3) -0.001(3)
C22 0.023(4) 0.034(4) 0.058(5) 0.005(3) 0.005(4) -0.011(4)
C23 0.028(4) 0.028(4) 0.036(4) 0.001(3) 0.014(3) 0.001(3)
C24 0.025(4) 0.033(4) 0.080(6) 0.006(3) 0.020(4) -0.004(4)
C25 0.017(3) 0.027(3) 0.038(4) 0.003(3) 0.006(3) 0.000(3)
C26 0.029(4) 0.026(3) 0.033(4) 0.002(3) 0.010(3) 0.001(3)
C27 0.023(3) 0.025(3) 0.039(4) -0.002(3) 0.015(3) -0.002(3)
C28 0.020(3) 0.031(4) 0.050(5) -0.002(3) 0.010(3) 0.002(4)
C29 0.025(4) 0.030(4) 0.029(4) 0.001(3) -0.001(3) -0.004(3)
C30 0.035(4) 0.022(3) 0.028(4) 0.005(3) 0.013(3) 0.005(3)
C31 0.017(3) 0.030(4) 0.039(5) 0.001(3) 0.008(3) 0.002(3)
C32 0.027(4) 0.039(4) 0.039(5) 0.004(3) 0.015(4) 0.000(3)
C33 0.023(4) 0.053(5) 0.034(5) 0.001(3) 0.002(3) 0.000(4)
C34 0.017(4) 0.039(4) 0.049(5) -0.003(3) 0.010(3) -0.005(4)
C35 0.028(4) 0.031(4) 0.040(5) -0.004(3) 0.021(3) 0.000(3)
C36 0.026(4) 0.028(4) 0.036(5) 0.000(3) 0.012(3) 0.000(3)
O5 0.106(6) 0.069(5) 0.113(6) -0.013(4) 0.054(5) -0.008(5)
C37 0.072(7) 0.064(7) 0.098(9) 0.005(5) 0.011(7) -0.013(7)
C38 0.165(14) 0.153(14) 0.105(11) -0.069(11) 0.069(11) -0.081(10)
C39 0.084(9) 0.147(13) 0.139(13) -0.024(9) 0.060(9) -0.040(10)
C40 0.195(16) 0.091(9) 0.143(13) -0.067(10) 0.112(13) -0.043(9)

loop_
_atom_type_symbol
_atom_type_description
_atom_type_scat_dispersion_real
_atom_type_scat_dispersion_imag
_atom_type_scat_source
C C 0.0033 0.0016 'International Tables Vol C Tables 4.2.6.8 and 6.1.1.4'
H H 0.0000 0.0000 'International Tables Vol C Tables 4.2.6.8 and 6.1.1.4'
F F 0.0171 0.0103 'International Tables Vol C Tables 4.2.6.8 and 6.1.1.4'
N N 0.0061 0.0033 'International Tables Vol C Tables 4.2.6.8 and 6.1.1.4'
O O 0.0106 0.0060 'International Tables Vol C Tables 4.2.6.8 and 6.1.1.4'
Rh Rh -1.1178 0.9187 'International Tables Vol C Tables 4.2.6.8 and 6.1.1.4'

loop_
_geom_angle_atom_site_label_1
_geom_angle_atom_site_label_2
_geom_angle_atom_site_label_3
_geom_angle
N1 Rh1 N2 77.6(2)
N1 Rh1 O3 168.7(2)
N2 Rh1 O3 95.4(2)
N1 Rh1 O1 93.5(2)
N2 Rh1 O1 166.17(19)
O3 Rh1 O1 91.64(18)
N1 Rh1 Rh2 115.59(15)
N2 Rh1 Rh2 119.44(15)
O3 Rh1 Rh2 75.49(13)
O1 Rh1 Rh2 73.86(12)
N4 Rh2 N3 77.3(2)
N4 Rh2 O4 94.01(19)
N3 Rh2 O4 167.5(2)
N4 Rh2 O2 169.92(19)
N3 Rh2 O2 95.98(19)
O4 Rh2 O2 91.36(17)
N4 Rh2 Rh1 113.57(15)
N3 Rh2 Rh1 117.23(16)
O4 Rh2 Rh1 74.32(12)
O2 Rh2 Rh1 76.11(13)
C1 O1 Rh1 126.7(4)
C1 O2 Rh2 122.9(4)
C3 O3 Rh1 124.5(4)
C3 O4 Rh2 126.9(4)
C5 N1 C9 117.0(5)
C5 N1 Rh1 118.6(4)
C9 N1 Rh1 124.4(5)
C7 N2 C15 118.0(6)
C7 N2 Rh1 118.1(4)
C15 N2 Rh1 123.9(4)
C21 N3 C25 118.5(5)
C21 N3 Rh2 118.5(4)
C25 N3 Rh2 123.0(4)
C23 N4 C31 117.6(5)
C23 N4 Rh2 118.8(4)
C31 N4 Rh2 123.6(4)
O2 C1 O1 127.4(6)
O2 C1 C2 117.4(6)
O1 C1 C2 115.2(6)
C1 C2 H2A 109.5
C1 C2 H2B 109.5
H2A C2 H2B 109.5
C1 C2 H2C 109.5
H2A C2 H2C 109.5
H2B C2 H2C 109.5
O4 C3 O3 125.1(6)
O4 C3 C4 116.9(6)
O3 C3 C4 117.9(6)
C3 C4 H4A 109.5
C3 C4 H4B 109.5
H4A C4 H4B 109.5
C3 C4 H4C 109.5
H4A C4 H4C 109.5
H4B C4 H4C 109.5
N1 C5 C7 112.6(6)
N1 C5 C6 123.4(6)
C7 C5 C6 123.9(6)
C5 C6 H6A 109.5
C5 C6 H6B 109.5
H6A C6 H6B 109.5
C5 C6 H6C 109.5
H6A C6 H6C 109.5
H6B C6 H6C 109.5
N2 C7 C5 113.1(6)
N2 C7 C8 124.9(6)
C5 C7 C8 122.0(6)
C7 C8 H8A 109.5
C7 C8 H8B 109.5
H8A C8 H8B 109.5
C7 C8 H8C 109.5
H8A C8 H8C 109.5
H8B C8 H8C 109.5
C14 C9 C10 116.4(6)
C14 C9 N1 122.0(6)
C10 C9 N1 121.6(6)
F1 C10 C11 118.3(6)
F1 C10 C9 119.6(6)
C11 C10 C9 122.1(6)
F2 C11 C12 121.2(6)
F2 C11 C10 119.3(6)
C12 C11 C10 119.4(6)
F3 C12 C11 120.2(6)
F3 C12 C13 119.4(6)
C11 C12 C13 120.4(6)
F4 C13 C12 120.3(6)
F4 C13 C14 120.0(6)
C12 C13 C14 119.7(6)
F5 C14 C13 118.6(6)
F5 C14 C9 119.4(6)
C13 C14 C9 122.0(6)
C20 C15 C16 117.3(6)
C20 C15 N2 123.1(6)
C16 C15 N2 119.6(6)
F6 C16 C15 120.8(6)
F6 C16 C17 117.9(6)
C15 C16 C17 121.3(6)
F7 C17 C18 119.9(6)
F7 C17 C16 120.5(6)
C18 C17 C16 119.5(6)
F8 C18 C19 119.9(6)
F8 C18 C17 119.8(6)
C19 C18 C17 120.3(6)
F9 C19 C18 120.8(6)
F9 C19 C20 119.6(6)
C18 C19 C20 119.5(6)
F10 C20 C15 119.6(6)
F10 C20 C19 118.4(6)
C15 C20 C19 122.0(6)
N3 C21 C23 112.4(6)
N3 C21 C22 124.4(6)
C23 C21 C22 123.2(6)
C21 C22 H22A 109.5
C21 C22 H22B 109.5
H22A C22 H22B 109.5
C21 C22 H22C 109.5
H22A C22 H22C 109.5
H22B C22 H22C 109.5
N4 C23 C21 113.0(6)
N4 C23 C24 123.9(6)
C21 C23 C24 123.0(6)
C23 C24 H24A 109.5
C23 C24 H24B 109.5
H24A C24 H24B 109.5
C23 C24 H24C 109.5
H24A C24 H24C 109.5
H24B C24 H24C 109.5
C30 C25 C26 118.9(6)
C30 C25 N3 121.9(6)
C26 C25 N3 119.2(6)
F11 C26 C27 118.8(6)
F11 C26 C25 121.0(6)
C27 C26 C25 120.2(6)
F12 C27 C28 119.3(6)
F12 C27 C26 120.4(6)
C28 C27 C26 120.3(6)
F13 C28 C27 119.9(6)
F13 C28 C29 119.5(6)
C27 C28 C29 120.6(6)
F14 C29 C28 120.4(6)
F14 C29 C30 120.5(6)
C28 C29 C30 119.1(6)
F15 C30 C25 120.8(6)
F15 C30 C29 118.1(6)
C25 C30 C29 121.1(6)
C32 C31 C36 117.8(6)
C32 C31 N4 121.6(6)
C36 C31 N4 120.6(6)
F16 C32 C31 121.0(6)
F16 C32 C33 118.0(6)
C31 C32 C33 121.0(7)
F17 C33 C32 120.5(7)
F17 C33 C34 119.1(6)
C32 C33 C34 120.3(7)
F18 C34 C35 121.5(6)
F18 C34 C33 119.6(7)
C35 C34 C33 118.9(6)
C34 C35 F19 120.6(6)
C34 C35 C36 120.8(6)
F19 C35 C36 118.5(6)
F20 C36 C35 119.8(6)
F20 C36 C31 119.1(6)
C35 C36 C31 121.1(7)
C37 O5 C40 107.8(9)
O5 C37 C38 107.7(9)
O5 C37 H37A 110.2
C38 C37 H37A 110.2
O5 C37 H37B 110.2
C38 C37 H37B 110.2
H37A C37 H37B 108.5
C39 C38 C37 106.6(10)
C39 C38 H38A 110.4
C37 C38 H38A 110.4
C39 C38 H38B 110.4
C37 C38 H38B 110.4
H38A C38 H38B 108.6
C40 C39 C38 105.7(11)
C40 C39 H39A 110.6
C38 C39 H39A 110.6
C40 C39 H39B 110.6
C38 C39 H39B 110.6
H39A C39 H39B 108.7
O5 C40 C39 112.2(11)
O5 C40 H40A 109.2
C39 C40 H40A 109.2
O5 C40 H40B 109.2
C39 C40 H40B 109.2
H40A C40 H40B 107.9

loop_
_geom_bond_atom_site_label_1
_geom_bond_atom_site_label_2
_geom_bond_distance
Rh1 N1 1.957(5)
Rh1 N2 1.964(5)
Rh1 O3 2.061(5)
Rh1 O1 2.066(4)
Rh1 Rh2 3.1536(8)
Rh2 N4 1.953(5)
Rh2 N3 1.971(5)
Rh2 O4 2.056(4)
Rh2 O2 2.083(4)
F1 C10 1.338(7)
F2 C11 1.345(7)
F3 C12 1.344(7)
F4 C13 1.338(8)
F5 C14 1.348(7)
F6 C16 1.344(7)
F7 C17 1.340(7)
F8 C18 1.343(7)
F9 C19 1.353(7)
F10 C20 1.351(7)
F11 C26 1.327(7)
F12 C27 1.344(7)
F13 C28 1.351(7)
F14 C29 1.342(7)
F15 C30 1.336(7)
F16 C32 1.339(8)
F17 C33 1.342(8)
F18 C34 1.336(7)
F19 C35 1.357(7)
F20 C36 1.337(8)
O1 C1 1.259(8)
O2 C1 1.232(7)
O3 C3 1.267(8)
O4 C3 1.257(7)
N1 C5 1.328(8)
N1 C9 1.428(8)
N2 C7 1.326(8)
N2 C15 1.430(8)
N3 C21 1.330(8)
N3 C25 1.435(8)
N4 C23 1.328(8)
N4 C31 1.446(8)
C1 C2 1.524(9)
C2 H2A 0.98
C2 H2B 0.98
C2 H2C 0.98
C3 C4 1.509(9)
C4 H4A 0.98
C4 H4B 0.98
C4 H4C 0.98
C5 C7 1.426(9)
C5 C6 1.483(9)
C6 H6A 0.98
C6 H6B 0.98
C6 H6C 0.98
C7 C8 1.498(10)
C8 H8A 0.98
C8 H8B 0.98
C8 H8C 0.98
C9 C14 1.390(9)
C9 C10 1.393(9)
C10 C11 1.383(9)
C11 C12 1.366(9)
C12 C13 1.372(10)
C13 C14 1.376(9)
C15 C20 1.367(9)
C15 C16 1.384(9)
C16 C17 1.384(9)
C17 C18 1.367(9)
C18 C19 1.359(10)
C19 C20 1.382(9)
C21 C23 1.426(9)
C21 C22 1.493(9)
C22 H22A 0.98
C22 H22B 0.98
C22 H22C 0.98
C23 C24 1.494(9)
C24 H24A 0.98
C24 H24B 0.98
C24 H24C 0.98
C25 C30 1.361(9)
C25 C26 1.391(9)
C26 C27 1.375(9)
C27 C28 1.359(10)
C28 C29 1.371(10)
C29 C30 1.391(9)
C31 C32 1.370(10)
C31 C36 1.386(9)
C32 C33 1.378(9)
C33 C34 1.391(10)
C34 C35 1.349(10)
C35 C36 1.378(9)
O5 C37 1.395(12)
O5 C40 1.406(12)
C37 C38 1.497(15)
C37 H37A 0.99
C37 H37B 0.99
C38 C39 1.452(17)
C38 H38A 0.99
C38 H38B 0.99
C39 C40 1.408(15)
C39 H39A 0.99
C39 H39B 0.99
C40 H40A 0.99
C40 H40B 0.99

loop_
_geom_torsion_atom_site_label_1
_geom_torsion_atom_site_label_2
_geom_torsion_atom_site_label_3
_geom_torsion_atom_site_label_4
_geom_torsion
Rh2 O2 C1 O1 21.5(10)
Rh2 O2 C1 C2 -159.6(5)
Rh1 O1 C1 O2 17.9(10)
Rh1 O1 C1 C2 -161.1(5)
Rh2 O4 C3 O3 19.0(9)
Rh2 O4 C3 C4 -160.1(5)
Rh1 O3 C3 O4 21.8(9)
Rh1 O3 C3 C4 -159.1(5)
C9 N1 C5 C7 179.9(5)
Rh1 N1 C5 C7 0.7(8)
C9 N1 C5 C6 3.4(10)
Rh1 N1 C5 C6 -175.9(5)
C15 N2 C7 C5 -177.8(6)
Rh1 N2 C7 C5 -0.1(7)
C15 N2 C7 C8 0.3(9)
Rh1 N2 C7 C8 178.1(5)
N1 C5 C7 N2 -0.4(8)
C6 C5 C7 N2 176.1(6)
N1 C5 C7 C8 -178.6(6)
C6 C5 C7 C8 -2.0(10)
C5 N1 C9 C14 -109.3(8)
Rh1 N1 C9 C14 69.9(8)
C5 N1 C9 C10 71.8(8)
Rh1 N1 C9 C10 -109.1(7)
C14 C9 C10 F1 177.7(6)
N1 C9 C10 F1 -3.3(10)
C14 C9 C10 C11 0.8(10)
N1 C9 C10 C11 179.8(6)
F1 C10 C11 F2 -0.8(10)
C9 C10 C11 F2 176.2(6)
F1 C10 C11 C12 -177.1(6)
C9 C10 C11 C12 -0.2(11)
F2 C11 C12 F3 2.6(11)
C10 C11 C12 F3 178.8(6)
F2 C11 C12 C13 -176.7(7)
C10 C11 C12 C13 -0.4(11)
F3 C12 C13 F4 1.3(11)
C11 C12 C13 F4 -179.4(7)
F3 C12 C13 C14 -178.9(7)
C11 C12 C13 C14 0.4(12)
F4 C13 C14 F5 -3.3(11)
C12 C13 C14 F5 176.9(7)
F4 C13 C14 C9 -179.9(7)
C12 C13 C14 C9 0.3(12)
C10 C9 C14 F5 -177.5(6)
N1 C9 C14 F5 3.6(10)
C10 C9 C14 C13 -0.8(11)
N1 C9 C14 C13 -179.8(7)
C7 N2 C15 C20 -68.2(9)
Rh1 N2 C15 C20 114.2(6)
C7 N2 C15 C16 113.2(7)
Rh1 N2 C15 C16 -64.4(7)
C20 C15 C16 F6 177.7(6)
N2 C15 C16 F6 -3.6(10)
C20 C15 C16 C17 -0.1(10)
N2 C15 C16 C17 178.7(6)
F6 C16 C17 F7 1.1(10)
C15 C16 C17 F7 178.9(6)
F6 C16 C17 C18 -177.0(6)
C15 C16 C17 C18 0.8(11)
F7 C17 C18 F8 0.7(10)
C16 C17 C18 F8 178.9(6)
F7 C17 C18 C19 -178.5(6)
C16 C17 C18 C19 -0.3(11)
F8 C18 C19 F9 0.8(10)
C17 C18 C19 F9 -180.0(6)
F8 C18 C19 C20 180.0(6)
C17 C18 C19 C20 -0.8(11)
C16 C15 C20 F10 -179.1(6)
N2 C15 C20 F10 2.2(10)
C16 C15 C20 C19 -1.1(10)
N2 C15 C20 C19 -179.8(6)
F9 C19 C20 F10 -1.2(10)
C18 C19 C20 F10 179.6(6)
F9 C19 C20 C15 -179.3(6)
C18 C19 C20 C15 1.6(11)
C25 N3 C21 C23 -178.2(6)
Rh2 N3 C21 C23 -0.9(8)
C25 N3 C21 C22 0.0(10)
Rh2 N3 C21 C22 177.3(6)
C31 N4 C23 C21 -180.0(6)
Rh2 N4 C23 C21 -0.4(8)
C31 N4 C23 C24 2.7(10)
Rh2 N4 C23 C24 -177.7(6)
N3 C21 C23 N4 0.8(9)
C22 C21 C23 N4 -177.4(7)
N3 C21 C23 C24 178.1(7)
C22 C21 C23 C24 -0.1(11)
C21 N3 C25 C30 -69.0(8)
Rh2 N3 C25 C30 113.8(6)
C21 N3 C25 C26 111.3(7)
Rh2 N3 C25 C26 -65.9(7)
C30 C25 C26 F11 177.6(6)
N3 C25 C26 F11 -2.7(9)
C30 C25 C26 C27 0.5(9)
N3 C25 C26 C27 -179.8(6)
F11 C26 C27 F12 0.6(9)
C25 C26 C27 F12 177.8(6)
F11 C26 C27 C28 -177.8(6)
C25 C26 C27 C28 -0.7(10)
F12 C27 C28 F13 0.9(9)
C26 C27 C28 F13 179.4(6)
F12 C27 C28 C29 -178.3(6)
C26 C27 C28 C29 0.1(10)
F13 C28 C29 F14 -0.3(9)
C27 C28 C29 F14 179.0(6)
F13 C28 C29 C30 -178.8(6)
C27 C28 C29 C30 0.5(10)
C26 C25 C30 F15 -178.3(6)
N3 C25 C30 F15 2.0(9)
C26 C25 C30 C29 0.1(9)
N3 C25 C30 C29 -179.6(6)
F14 C29 C30 F15 -0.6(9)
C28 C29 C30 F15 177.8(6)
F14 C29 C30 C25 -179.1(6)
C28 C29 C30 C25 -0.6(10)
C23 N4 C31 C32 -108.1(8)
Rh2 N4 C31 C32 72.3(7)
C23 N4 C31 C36 71.6(8)
Rh2 N4 C31 C36 -108.0(6)
C36 C31 C32 F16 -177.6(6)
N4 C31 C32 F16 2.1(10)
C36 C31 C32 C33 0.4(10)
N4 C31 C32 C33 -179.9(6)
F16 C32 C33 F17 -1.3(10)
C31 C32 C33 F17 -179.4(6)
F16 C32 C33 C34 177.1(6)
C31 C32 C33 C34 -1.0(11)
F17 C33 C34 F18 -0.2(10)
C32 C33 C34 F18 -178.6(6)
F17 C33 C34 C35 179.9(6)
C32 C33 C34 C35 1.4(11)
F18 C34 C35 F19 1.4(10)
C33 C34 C35 F19 -178.6(6)
F18 C34 C35 C36 178.7(6)
C33 C34 C35 C36 -1.4(10)
C34 C35 C36 F20 -177.3(6)
F19 C35 C36 F20 0.0(9)
C34 C35 C36 C31 0.9(10)
F19 C35 C36 C31 178.2(6)
C32 C31 C36 F20 177.8(6)
N4 C31 C36 F20 -1.9(9)
C32 C31 C36 C35 -0.4(10)
N4 C31 C36 C35 179.9(6)
C40 O5 C37 C38 -1.2(14)
O5 C37 C38 C39 1.6(17)
C37 C38 C39 C40 -1.4(19)
C37 O5 C40 C39 0.3(17)
C38 C39 C40 O5 1.(2)
